data_4319955
loop_
_publ_author_name
'F. Albert Cotton'
'Lee M. Daniels'
'Penglin Huang'

_publ_section_title
;
 Correlation of Structure and Triboluminescence for Tetrahedral
 Manganese(II) Compounds
;
_journal_name_full 'Inorganic Chemistry'
_journal_page_first 3576
_journal_page_last 3578
_journal_paper_doi 10.1021/ic0101836
_journal_volume 40
_journal_year 2001
_chemical_compound_source synthesis
_chemical_formula_structural MnBr2(Ph3PO)2
_chemical_formula_sum 'C36 H30 Br2 Mn O2 P2'
_chemical_formula_weight 771.30
_chemical_name_systematic
;
  Mangnese dibromide bis(triphenyl phosphine oxide)
;
_space_group_IT_number 1
_symmetry_cell_setting triclinic
_symmetry_space_group_name_Hall 'P 1'
_symmetry_space_group_name_H-M 'P 1'
_atom_sites_solution_hydrogens geom
_atom_sites_solution_primary direct
_atom_sites_solution_secondary difmap
_audit_creation_method SHELXL
_cell_angle_alpha 65.323(11)
_cell_angle_beta 63.493(12)
_cell_angle_gamma 89.44(2)
_cell_formula_units_Z 1
_cell_length_a 9.9735(12)
_cell_length_b 10.191(3)
_cell_length_c 10.538(2)
_cell_measurement_reflns_used 165
_cell_measurement_temperature 213(2)
_cell_measurement_theta_max 41.6
_cell_measurement_theta_min 18.1
_cell_volume 850.2(4)
_computing_cell_refinement MADNES
_computing_data_collection MADNES
_computing_data_reduction PROCOR
_computing_structure_refinement 'SHELXL-93 (Sheldrick, 1993)'
_computing_structure_solution 'SHELXS-86 (Sheldrick, 1990)'
_diffrn_ambient_temperature 293(2)
_diffrn_measurement_device 'Nonius FAST'
_diffrn_measurement_method 'Ellipsoid-mask fitting'
_diffrn_radiation_monochromator graphite
_diffrn_radiation_source 'fine-focus sealed tube'
_diffrn_radiation_type MoK\a
_diffrn_radiation_wavelength 0.71073
_diffrn_reflns_av_R_equivalents 0.0312
_diffrn_reflns_av_sigmaI/netI 0.0368
_diffrn_reflns_limit_h_max 9
_diffrn_reflns_limit_h_min -9
_diffrn_reflns_limit_k_max 10
_diffrn_reflns_limit_k_min -10
_diffrn_reflns_limit_l_max 10
_diffrn_reflns_limit_l_min -10
_diffrn_reflns_number 3221
_diffrn_reflns_theta_max 22.32
_diffrn_reflns_theta_min 2.25
_diffrn_standards_number 'none (area detector data)'
_exptl_absorpt_coefficient_mu 2.863
_exptl_absorpt_correction_T_max 0.574
_exptl_absorpt_correction_T_min 0.426
_exptl_absorpt_correction_type multi-scan
_exptl_crystal_colour 'pale green'
_exptl_crystal_density_diffrn 1.507
_exptl_crystal_density_meas ?
_exptl_crystal_description block
_exptl_crystal_F_000 387
_exptl_crystal_size_max 0.4
_exptl_crystal_size_mid 0.3
_exptl_crystal_size_min 0.2
_refine_diff_density_max 0.573
_refine_diff_density_min -0.470
_refine_diff_density_rms 0.080
_refine_ls_abs_structure_details 'Flack H D (1983), Acta Cryst. A39, 876-881'
_refine_ls_abs_structure_Flack -0.017(10)
_refine_ls_extinction_method none
_refine_ls_goodness_of_fit_all 1.044
_refine_ls_goodness_of_fit_obs 1.033
_refine_ls_hydrogen_treatment noref
_refine_ls_matrix_type full
_refine_ls_number_parameters 388
_refine_ls_number_reflns 2778
_refine_ls_number_restraints 3
_refine_ls_restrained_S_all 1.043
_refine_ls_restrained_S_obs 1.032
_refine_ls_R_factor_all 0.0382
_refine_ls_R_factor_obs 0.0372
_refine_ls_shift/esd_max -0.012
_refine_ls_shift/esd_mean 0.002
_refine_ls_structure_factor_coef Fsqd
_refine_ls_weighting_details 'w=1/[\s^2^(Fo^2^)+(0.0748P)^2^+0.9693P] where P=(Fo^2^+2Fc^2^)/3'
_refine_ls_weighting_scheme calc
_refine_ls_wR_factor_all 0.0991
_refine_ls_wR_factor_obs 0.0971
_reflns_number_observed 2735
_reflns_number_total 2778
_reflns_observed_criterion >2sigma(I)
_cod_data_source_file ic0101836_4.cif
_cod_data_source_block cmpd7
_cod_depositor_comments
;
The following automatic conversions were performed:

'_symmetry_cell_setting' value 'Triclinic' changed to 'triclinic'
according to the built-in table from CIF Core dictionary named
'cif_core.dic' version 2.4.1 from 2010-06-29.

Automatic conversion script
Id: cif_fix_values 1646 2011-03-28 12:23:43Z adriana 

The following automatic conversions were performed:

'_exptl_crystal_density_meas' value 'not measured' was changed to '?'
- the value is perceived as not measured.

Automatic conversion script
Id: cif_fix_values 3008 2015-01-20 13:52:24Z robertas 

The following automatic conversions were performed:

'_refine_ls_weighting_scheme' value 'calc
w=1/[\s^2^(Fo^2^)+(0.0748P)^2^+0.9693P] where P=(Fo^2^+2Fc^2^)/3' was
changed to 'calc'. New tag '_refine_ls_weighting_details' was
created. The value of the new tag was set to
'w=1/[\s^2^(Fo^2^)+(0.0748P)^2^+0.9693P] where P=(Fo^2^+2Fc^2^)/3'.

Automatic conversion script
Id: cif_fix_values 3143 2015-03-26 13:38:13Z robertas 
;
_cod_original_cell_volume 850.1(3)
_cod_database_code 4319955

loop_
_symmetry_equiv_pos_as_xyz
'x, y, z'

loop_
_atom_site_aniso_label
_atom_site_aniso_U_11
_atom_site_aniso_U_22
_atom_site_aniso_U_33
_atom_site_aniso_U_23
_atom_site_aniso_U_13
_atom_site_aniso_U_12
Mn 0.0261(7) 0.0229(5) 0.0260(5) -0.0105(5) -0.0146(5) 0.0045(5)
Br1 0.0504(6) 0.0687(6) 0.0484(5) -0.0421(5) -0.0257(4) 0.0171(4)
Br2 0.0292(5) 0.0364(4) 0.0493(5) -0.0214(4) -0.0146(4) 0.0081(3)
P1 0.0275(12) 0.0220(9) 0.0265(10) -0.0081(8) -0.0130(9) 0.0014(8)
P2 0.0283(11) 0.0225(9) 0.0234(9) -0.0090(8) -0.0153(8) 0.0053(8)
O1 0.031(3) 0.029(3) 0.038(3) -0.012(3) -0.020(2) 0.004(2)
O2 0.043(3) 0.027(3) 0.039(3) -0.014(2) -0.030(3) 0.016(2)
C1 0.026(5) 0.024(4) 0.028(4) -0.008(4) -0.011(4) 0.004(3)
C11 0.035(5) 0.025(4) 0.025(4) -0.008(3) -0.016(4) 0.007(4)
C16 0.031(5) 0.030(4) 0.029(4) -0.004(4) -0.010(4) 0.005(4)
C42 0.044(6) 0.033(4) 0.063(6) -0.030(4) -0.034(5) 0.009(4)
C13 0.039(5) 0.035(5) 0.050(5) -0.008(4) -0.024(5) 0.001(4)
C21 0.030(5) 0.018(3) 0.034(4) -0.008(3) -0.016(4) 0.002(3)
C31 0.023(4) 0.041(4) 0.021(4) -0.011(4) -0.009(3) 0.004(3)
C41 0.021(4) 0.035(4) 0.025(4) -0.016(3) -0.006(3) 0.002(3)
C6 0.071(7) 0.039(5) 0.052(5) -0.016(5) -0.037(5) -0.007(5)
C12 0.028(5) 0.030(4) 0.043(5) -0.011(4) -0.011(4) 0.001(4)
C46 0.032(5) 0.045(5) 0.038(5) -0.020(4) -0.013(4) 0.008(4)
C36 0.066(7) 0.043(5) 0.031(5) -0.001(4) -0.030(5) -0.005(5)
C52 0.045(6) 0.031(4) 0.025(4) -0.003(3) -0.017(4) 0.000(4)
C45 0.053(7) 0.038(5) 0.046(5) -0.028(5) -0.009(5) 0.004(4)
C53 0.028(5) 0.039(5) 0.030(5) -0.009(4) 0.003(4) 0.000(4)
C3 0.070(7) 0.052(6) 0.053(6) -0.032(5) -0.039(5) 0.007(5)
C56 0.035(5) 0.035(4) 0.042(4) -0.022(4) -0.019(4) 0.005(4)
C33 0.063(8) 0.102(9) 0.035(6) -0.037(7) -0.012(5) 0.010(7)
C26 0.040(6) 0.028(4) 0.058(6) -0.017(4) -0.025(5) 0.009(4)
C51 0.032(5) 0.023(4) 0.032(4) -0.011(3) -0.018(4) 0.004(3)
C14 0.066(7) 0.022(4) 0.057(6) -0.011(4) -0.040(5) 0.005(5)
C35 0.064(8) 0.056(6) 0.045(6) 0.012(6) -0.027(6) -0.013(5)
C4 0.064(7) 0.087(7) 0.043(6) -0.030(6) -0.043(5) 0.021(6)
C22 0.058(6) 0.043(4) 0.033(4) -0.018(4) -0.018(5) 0.011(4)
C23 0.061(8) 0.051(6) 0.043(5) -0.031(5) -0.018(5) 0.010(5)
C25 0.036(6) 0.043(5) 0.061(6) -0.015(5) -0.023(5) 0.019(4)
C32 0.033(5) 0.061(5) 0.034(5) -0.026(5) -0.015(4) 0.009(4)
C2 0.030(5) 0.048(5) 0.036(5) -0.013(4) -0.015(4) -0.002(4)
C15 0.047(6) 0.028(4) 0.053(5) -0.012(4) -0.021(5) 0.016(4)
C54 0.024(5) 0.036(5) 0.048(6) -0.017(4) -0.009(4) -0.002(4)
C55 0.028(5) 0.063(5) 0.053(6) -0.036(5) -0.022(5) 0.012(4)
C43 0.051(7) 0.055(6) 0.070(6) -0.029(5) -0.042(5) 0.008(5)
C44 0.063(7) 0.036(5) 0.044(5) -0.016(4) -0.027(5) -0.005(5)
C24 0.056(8) 0.034(5) 0.052(6) -0.018(5) 0.006(6) 0.010(5)
C5 0.097(9) 0.056(6) 0.040(5) -0.004(5) -0.040(6) -0.016(6)
C34 0.035(6) 0.153(13) 0.034(6) -0.041(8) -0.011(5) -0.015(7)

loop_
_atom_site_label
_atom_site_type_symbol
_atom_site_fract_x
_atom_site_fract_y
_atom_site_fract_z
_atom_site_U_iso_or_equiv
_atom_site_thermal_displace_type
_atom_site_occupancy
_atom_site_calc_flag
_atom_site_refinement_flags
_atom_site_disorder_group
Mn Mn -0.62082(11) -0.93571(10) -0.19739(11) 0.0245(3) Uani 1 d . .
Br1 Br -0.67504(9) -0.86811(9) 0.01730(9) 0.0491(3) Uani 1 d . .
Br2 Br -0.35924(8) -0.97738(7) -0.32588(8) 0.0396(3) Uani 1 d . .
P1 P -0.9466(2) -1.1765(2) -0.0749(2) 0.0265(5) Uani 1 d . .
P2 P -0.6700(2) -0.6216(2) -0.4516(2) 0.0242(5) Uani 1 d . .
O1 O -0.7919(6) -1.1036(5) -0.1193(6) 0.0322(13) Uani 1 d . .
O2 O -0.6357(6) -0.7725(5) -0.3815(6) 0.0328(12) Uani 1 d . .
C1 C -0.9529(9) -1.1574(7) -0.2487(9) 0.029(2) Uani 1 d . .
C11 C -0.9870(9) -1.3720(8) 0.0563(9) 0.029(2) Uani 1 d . .
C16 C -0.8654(10) -1.4407(8) 0.0426(9) 0.036(2) Uani 1 d . .
H16A H -0.7653(10) -1.3856(8) -0.0282(9) 0.043 Uiso 1 calc R .
C42 C -0.4408(10) -0.5082(9) -0.4287(11) 0.040(2) Uani 1 d . .
H42A H -0.4000(10) -0.5877(9) -0.4396(11) 0.048 Uiso 1 calc R .
C13 C -1.1638(11) -1.6038(9) 0.2545(11) 0.045(2) Uani 1 d . .
H13A H -1.2636(11) -1.6593(9) 0.3259(11) 0.054 Uiso 1 calc R .
C21 C -1.0968(10) -1.1015(7) 0.0269(9) 0.029(2) Uani 1 d . .
C31 C -0.5932(9) -0.5553(9) -0.6622(8) 0.031(2) Uani 1 d . .
C41 C -0.5811(9) -0.4921(8) -0.4242(8) 0.028(2) Uani 1 d . .
C6 C -0.8750(12) -1.0269(9) -0.3885(11) 0.053(3) Uani 1 d . .
H6A H -0.8234(12) -0.9505(9) -0.3897(11) 0.064 Uiso 1 calc R .
C12 C -1.1379(9) -1.4552(8) 0.1634(9) 0.039(2) Uani 1 d . .
H12A H -1.2202(9) -1.4090(8) 0.1721(9) 0.047 Uiso 1 calc R .
C46 C -0.6414(10) -0.3729(9) -0.4045(10) 0.040(2) Uani 1 d . .
H46A H -0.7358(10) -0.3607(9) -0.3999(10) 0.048 Uiso 1 calc R .
C36 C -0.5729(12) -0.4080(10) -0.7633(10) 0.050(3) Uani 1 d . .
H36A H -0.5988(12) -0.3402(10) -0.7234(10) 0.061 Uiso 1 calc R .
C52 C -0.9542(10) -0.6508(8) -0.2095(9) 0.037(2) Uani 1 d . .
H52A H -0.9029(10) -0.6494(8) -0.1548(9) 0.044 Uiso 1 calc R .
C45 C -0.5622(12) -0.2750(10) -0.3922(11) 0.049(3) Uani 1 d . .
H45A H -0.6028(12) -0.1960(10) -0.3794(11) 0.059 Uiso 1 calc R .
C53 C -1.1120(9) -0.6748(9) -0.1354(10) 0.042(2) Uani 1 d . .
H53A H -1.1673(9) -0.6850(9) -0.0325(10) 0.050 Uiso 1 calc R .
C3 C -1.0218(12) -1.2513(10) -0.3908(11) 0.051(3) Uani 1 d . .
H3A H -1.0718(12) -1.3274(10) -0.3914(11) 0.062 Uiso 1 calc R .
C56 C -0.9495(10) -0.6354(8) -0.4449(10) 0.036(2) Uani 1 d . .
H56A H -0.8953(10) -0.6226(8) -0.5490(10) 0.043 Uiso 1 calc R .
C33 C -0.4962(13) -0.6137(15) -0.8816(12) 0.070(3) Uani 1 d . .
H33A H -0.4722(13) -0.6819(15) -0.9212(12) 0.083 Uiso 1 calc R .
C26 C -1.2235(10) -1.0858(8) 0.0040(11) 0.042(2) Uani 1 d . .
H26A H -1.2273(10) -1.1063(8) -0.0726(11) 0.051 Uiso 1 calc R .
C51 C -0.8717(9) -0.6287(7) -0.3661(9) 0.028(2) Uani 1 d . .
C14 C -1.0416(12) -1.6714(9) 0.2406(11) 0.047(2) Uani 1 d . .
H14A H -1.0603(12) -1.7728(9) 0.3041(11) 0.056 Uiso 1 calc R .
C35 C -0.5137(13) -0.3629(12) -0.9249(12) 0.068(3) Uani 1 d . .
H35A H -0.4982(13) -0.2641(12) -0.9952(12) 0.082 Uiso 1 calc R .
C4 C -0.9446(12) -1.1196(12) -0.5292(10) 0.057(3) Uani 1 d . .
H4A H -0.9414(12) -1.1066(12) -0.6233(10) 0.068 Uiso 1 calc R .
C22 C -1.0905(12) -1.0656(9) 0.1363(10) 0.046(2) Uani 1 d . .
H22A H -1.0042(12) -1.0724(9) 0.1497(10) 0.056 Uiso 1 calc R .
C23 C -1.2101(13) -1.0194(10) 0.2266(11) 0.051(3) Uani 1 d . .
H23A H -1.2047(13) -0.9964(10) 0.3010(11) 0.062 Uiso 1 calc R .
C25 C -1.3448(11) -1.0396(9) 0.0943(12) 0.051(3) Uani 1 d . .
H25A H -1.4303(11) -1.0304(9) 0.0794(12) 0.061 Uiso 1 calc R .
C32 C -0.5515(10) -0.6588(10) -0.7209(10) 0.042(2) Uani 1 d . .
H32A H -0.5612(10) -0.7567(10) -0.6522(10) 0.050 Uiso 1 calc R .
C2 C -1.0254(10) -1.2705(10) -0.2528(10) 0.041(2) Uani 1 d . .
H2A H -1.0769(10) -1.3601(10) -0.1606(10) 0.049 Uiso 1 calc R .
C15 C -0.8928(11) -1.5934(8) 0.1355(11) 0.046(2) Uani 1 d . .
H15A H -0.8117(11) -1.6413(8) 0.1262(11) 0.056 Uiso 1 calc R .
C54 C -1.1881(11) -0.6838(9) -0.2155(11) 0.041(2) Uani 1 d . .
H54A H -1.2948(11) -0.7054(9) -0.1633(11) 0.049 Uiso 1 calc R .
C55 C -1.1092(10) -0.6614(10) -0.3676(10) 0.043(2) Uani 1 d . .
H55A H -1.1615(10) -0.6634(10) -0.4212(10) 0.052 Uiso 1 calc R .
C43 C -0.3618(12) -0.4079(10) -0.4172(12) 0.054(3) Uani 1 d . .
H43A H -0.2672(12) -0.4187(10) -0.4221(12) 0.064 Uiso 1 calc R .
C44 C -0.4225(12) -0.2919(9) -0.3985(10) 0.048(3) Uani 1 d . .
H44A H -0.3692(12) -0.2243(9) -0.3901(10) 0.058 Uiso 1 calc R .
C24 C -1.3377(13) -1.0074(9) 0.2063(12) 0.062(3) Uani 1 d . .
H24A H -1.4192(13) -0.9777(9) 0.2682(12) 0.074 Uiso 1 calc R .
C5 C -0.8732(14) -1.0091(12) -0.5259(11) 0.068(3) Uani 1 d . .
H5A H -0.8222(14) -0.9196(12) -0.6185(11) 0.082 Uiso 1 calc R .
C34 C -0.4769(12) -0.4692(18) -0.9819(12) 0.078(4) Uani 1 d . .
H34A H -0.4387(12) -0.4394(18) -1.0902(12) 0.093 Uiso 1 calc R .

loop_
_atom_type_symbol
_atom_type_description
_atom_type_scat_dispersion_real
_atom_type_scat_dispersion_imag
_atom_type_scat_source
C C 0.0033 0.0016 'International Tables Vol C Tables 4.2.6.8 and 6.1.1.4'
H H 0.0000 0.0000 'International Tables Vol C Tables 4.2.6.8 and 6.1.1.4'
O O 0.0106 0.0060 'International Tables Vol C Tables 4.2.6.8 and 6.1.1.4'
P P 0.1023 0.0942 'International Tables Vol C Tables 4.2.6.8 and 6.1.1.4'
Mn Mn 0.3368 0.7283 'International Tables Vol C Tables 4.2.6.8 and 6.1.1.4'
Br Br -0.2901 2.4595 'International Tables Vol C Tables 4.2.6.8 and 6.1.1.4'

loop_
_geom_angle_atom_site_label_1
_geom_angle_atom_site_label_2
_geom_angle_atom_site_label_3
_geom_angle
_geom_angle_site_symmetry_1
_geom_angle_site_symmetry_3
_geom_angle_publ_flag
O2 Mn O1 101.7(2) . . y
O2 Mn Br1 111.58(15) . . y
O1 Mn Br1 109.8(2) . . y
O2 Mn Br2 103.7(2) . . y
O1 Mn Br2 114.2(2) . . y
Br1 Mn Br2 114.95(5) . . y
O1 P1 C1 110.7(3) . . ?
O1 P1 C21 112.2(3) . . ?
C1 P1 C21 108.7(4) . . ?
O1 P1 C11 110.1(4) . . ?
C1 P1 C11 107.4(3) . . ?
C21 P1 C11 107.6(3) . . ?
O2 P2 C51 111.9(3) . . ?
O2 P2 C31 108.9(4) . . ?
C51 P2 C31 107.9(4) . . ?
O2 P2 C41 110.9(4) . . ?
C51 P2 C41 109.4(3) . . ?
C31 P2 C41 107.8(3) . . ?
P1 O1 Mn 157.5(4) . . y
P2 O2 Mn 148.6(3) . . y
C6 C1 C2 118.0(7) . . ?
C6 C1 P1 118.5(5) . . ?
C2 C1 P1 123.4(6) . . ?
C16 C11 C12 120.0(7) . . ?
C16 C11 P1 118.2(6) . . ?
C12 C11 P1 121.6(7) . . ?
C11 C16 C15 119.8(7) . . ?
C43 C42 C41 120.6(8) . . ?
C12 C13 C14 119.7(8) . . ?
C22 C21 C26 118.9(9) . . ?
C22 C21 P1 119.4(8) . . ?
C26 C21 P1 121.6(6) . . ?
C36 C31 C32 121.3(7) . . ?
C36 C31 P2 121.5(6) . . ?
C32 C31 P2 117.3(6) . . ?
C42 C41 C46 118.6(7) . . ?
C42 C41 P2 117.4(6) . . ?
C46 C41 P2 124.0(7) . . ?
C5 C6 C1 120.5(7) . . ?
C13 C12 C11 119.9(9) . . ?
C45 C46 C41 120.1(10) . . ?
C35 C36 C31 119.1(10) . . ?
C53 C52 C51 120.0(8) . . ?
C46 C45 C44 120.5(9) . . ?
C52 C53 C54 119.6(8) . . ?
C2 C3 C4 120.4(8) . . ?
C51 C56 C55 119.8(8) . . ?
C34 C33 C32 119.8(11) . . ?
C21 C26 C25 120.6(9) . . ?
C52 C51 C56 119.5(8) . . ?
C52 C51 P2 119.3(6) . . ?
C56 C51 P2 120.4(6) . . ?
C13 C14 C15 121.8(8) . . ?
C36 C35 C34 119.1(10) . . ?
C5 C4 C3 119.0(7) . . ?
C21 C22 C23 121.0(10) . . ?
C24 C23 C22 119.9(9) . . ?
C24 C25 C26 119.5(10) . . ?
C33 C32 C31 119.3(10) . . ?
C3 C2 C1 120.8(8) . . ?
C14 C15 C16 118.8(9) . . ?
C55 C54 C53 120.8(8) . . ?
C54 C55 C56 120.2(8) . . ?
C44 C43 C42 120.0(10) . . ?
C43 C44 C45 120.2(8) . . ?
C23 C24 C25 120.1(9) . . ?
C4 C5 C6 121.3(9) . . ?
C33 C34 C35 121.4(9) . . ?

loop_
_geom_bond_atom_site_label_1
_geom_bond_atom_site_label_2
_geom_bond_distance
_geom_bond_site_symmetry_2
_geom_bond_publ_flag
Mn O2 2.027(5) . y
Mn O1 2.036(5) . y
Mn Br1 2.4672(12) . y
Mn Br2 2.4750(13) . y
P1 O1 1.496(6) . y
P1 C1 1.789(8) . ?
P1 C21 1.790(9) . ?
P1 C11 1.806(7) . ?
P2 O2 1.514(5) . y
P2 C51 1.787(8) . ?
P2 C31 1.791(7) . ?
P2 C41 1.784(7) . ?
C1 C6 1.380(11) . ?
C1 C2 1.393(11) . ?
C11 C16 1.376(11) . ?
C11 C12 1.403(11) . ?
C16 C15 1.398(12) . ?
C42 C43 1.373(12) . ?
C42 C41 1.389(12) . ?
C13 C12 1.362(12) . ?
C13 C14 1.375(14) . ?
C21 C22 1.373(12) . ?
C21 C26 1.384(12) . ?
C31 C36 1.381(12) . ?
C31 C32 1.405(12) . ?
C41 C46 1.401(12) . ?
C6 C5 1.373(13) . ?
C46 C45 1.361(13) . ?
C36 C35 1.383(15) . ?
C52 C53 1.378(12) . ?
C52 C51 1.390(12) . ?
C45 C44 1.378(14) . ?
C53 C54 1.390(13) . ?
C3 C2 1.367(13) . ?
C3 C4 1.380(13) . ?
C56 C51 1.386(12) . ?
C56 C55 1.392(12) . ?
C33 C34 1.36(2) . ?
C33 C32 1.380(13) . ?
C26 C25 1.388(13) . ?
C14 C15 1.371(13) . ?
C35 C34 1.42(2) . ?
C4 C5 1.359(14) . ?
C22 C23 1.378(14) . ?
C23 C24 1.38(2) . ?
C25 C24 1.38(2) . ?
C54 C55 1.347(12) . ?
C43 C44 1.369(14) . ?
